data_4518768
loop_
_publ_author_name
'Li, Tao'
'McCabe, Karl N.'
'Maron, Laurent'
'Leng, Xuebing'
'Chen, Yaofeng'

_publ_section_title
;
 Organocalcium Complex-Catalyzed Selective Redistribution of ArSiH3 or
 Ar(alkyl)SiH2 to Ar3SiH or Ar2(alkyl)SiH
;
_journal_name_full 'ACS Catalysis'
_journal_page_first 6348
_journal_page_last 6356
_journal_paper_doi 10.1021/acscatal.1c00463
_journal_year 2021
_chemical_formula_moiety 'C31 H58 Ca N4 Si'
_chemical_formula_sum 'C31 H58 Ca N4 Si'
_chemical_formula_weight 554.98
_space_group_crystal_system triclinic
_space_group_IT_number 2
_space_group_name_Hall '-P 1'
_space_group_name_H-M_alt 'P -1'
_atom_sites_solution_hydrogens geom
_atom_sites_solution_primary dual
_audit_creation_date 2019-07-19
_audit_creation_method
;
Olex2 1.2
(compiled 2018.05.29 svn.r3508 for OlexSys, GUI svn.r5506)
;
_cell_angle_alpha 84.6980(10)
_cell_angle_beta 84.8570(10)
_cell_angle_gamma 76.8100(10)
_cell_formula_units_Z 2
_cell_length_a 10.0487(2)
_cell_length_b 11.1824(2)
_cell_length_c 17.1691(3)
_cell_measurement_reflns_used 9849
_cell_measurement_temperature 170(2)
_cell_measurement_theta_max 54.93
_cell_measurement_theta_min 7.10
_cell_volume 1865.65(6)
_computing_cell_refinement 'SAINT v8.37A (Bruker, 2015)'
_computing_data_reduction 'SAINT v8.37A (Bruker, 2015)'
_computing_molecular_graphics 'Olex2 (Dolomanov et al., 2009)'
_computing_publication_material 'Olex2 (Dolomanov et al., 2009)'
_computing_structure_refinement 'ShelXL (Sheldrick, 2015)'
_computing_structure_solution 'ShelXT (Sheldrick, 2015)'
_diffrn_ambient_temperature 169.97
_diffrn_measured_fraction_theta_full 0.994
_diffrn_measured_fraction_theta_max 0.993
_diffrn_measurement_device_type 'Bruker D8 Venture'
_diffrn_measurement_method '\f and \w scans'
_diffrn_radiation_type GaK\a
_diffrn_radiation_wavelength 1.34139
_diffrn_reflns_av_R_equivalents 0.0357
_diffrn_reflns_av_unetI/netI 0.0438
_diffrn_reflns_Laue_measured_fraction_full 0.994
_diffrn_reflns_Laue_measured_fraction_max 0.993
_diffrn_reflns_limit_h_max 12
_diffrn_reflns_limit_h_min -11
_diffrn_reflns_limit_k_max 13
_diffrn_reflns_limit_k_min -13
_diffrn_reflns_limit_l_max 20
_diffrn_reflns_limit_l_min -20
_diffrn_reflns_number 21180
_diffrn_reflns_point_group_measured_fraction_full 0.994
_diffrn_reflns_point_group_measured_fraction_max 0.993
_diffrn_reflns_theta_full 53.594
_diffrn_reflns_theta_max 54.952
_diffrn_reflns_theta_min 3.542
_diffrn_standards_number 0
_exptl_absorpt_coefficient_mu 1.255
_exptl_absorpt_correction_T_max 0.7508
_exptl_absorpt_correction_T_min 0.5619
_exptl_absorpt_correction_type multi-scan
_exptl_absorpt_process_details
'SADABS-2016/2 (Bruker,2016/2) was used for absorption correction. wR2(int) was 0.0797 before and 0.0440 after correction. The Ratio of minimum to maximum transmission is 0.7444. The \l/2 correction factor is Not present.'
_exptl_crystal_colour colourless
_exptl_crystal_colour_primary colourless
_exptl_crystal_density_diffrn 0.988
_exptl_crystal_description block
_exptl_crystal_F_000 612
_exptl_crystal_size_max 0.12
_exptl_crystal_size_mid 0.1
_exptl_crystal_size_min 0.05
_refine_diff_density_max 0.339
_refine_diff_density_min -0.269
_refine_diff_density_rms 0.036
_refine_ls_extinction_method none
_refine_ls_goodness_of_fit_ref 1.074
_refine_ls_hydrogen_treatment constr
_refine_ls_matrix_type full
_refine_ls_number_parameters 348
_refine_ls_number_reflns 7056
_refine_ls_number_restraints 0
_refine_ls_restrained_S_all 1.074
_refine_ls_R_factor_all 0.0375
_refine_ls_R_factor_gt 0.0356
_refine_ls_shift/su_max 0.009
_refine_ls_shift/su_mean 0.000
_refine_ls_structure_factor_coef Fsqd
_refine_ls_weighting_details 'w=1/[\s^2^(Fo^2^)+(0.0440P)^2^+0.4671P] where P=(Fo^2^+2Fc^2^)/3'
_refine_ls_weighting_scheme calc
_refine_ls_wR_factor_gt 0.0991
_refine_ls_wR_factor_ref 0.1010
_reflns_Friedel_coverage 0.000
_reflns_number_gt 6533
_reflns_number_total 7056
_reflns_threshold_expression 'I > 2\s(I)'
_cod_data_source_file cs1c00463_si_003.cif
_cod_data_source_block mj19484_0m
_cod_database_code 4518768
_shelx_shelxl_version_number 2016/6
_shelx_space_group_comment
;
The symmetry employed for this shelxl refinement is uniquely defined
by the following loop, which should always be used as a source of
symmetry information in preference to the above space-group names.
They are only intended as comments.
;
_shelx_estimated_absorpt_t_max 0.940
_shelx_estimated_absorpt_t_min 0.864
_olex2_refinement_description
;
1. Fixed Uiso
 At 1.2 times of:
  All C(H) groups, All C(H,H) groups
 At 1.5 times of:
  All C(H,H,H) groups
2.a Ternary CH refined with riding coordinates:
 C22(H22), C25(H25)
2.b Secondary CH2 refined with riding coordinates:
 C6(H6A,H6B), C7(H7A,H7B), C8(H8A,H8B), C9(H9A,H9B), C28(H28A,H28B)
2.c Aromatic/amide H refined with riding coordinates:
 C3(H3), C18(H18), C19(H19), C20(H20)
2.d Idealised Me refined as rotating group:
 C1(H1A,H1B,H1C), C10(H10A,H10B,H10C), C11(H11A,H11B,H11C), C12(H12A,H12B,
 H12C), C13(H13A,H13B,H13C), C14(H14A,H14B,H14C), C15(H15A,H15B,H15C), C23(H23A,
 H23B,H23C), C24(H24A,H24B,H24C), C26(H26A,H26B,H26C), C27(H27A,H27B,H27C),
 C29(H29A,H29B,H29C), C30(H30A,H30B,H30C), C31(H31A,H31B,H31C)
;
_olex2_submission_special_instructions 'No special instructions were received'

loop_
_space_group_symop_operation_xyz
'x, y, z'
'-x, -y, -z'

loop_
_atom_site_label
_atom_site_type_symbol
_atom_site_fract_x
_atom_site_fract_y
_atom_site_fract_z
_atom_site_U_iso_or_equiv
_atom_site_adp_type
_atom_site_occupancy
_atom_site_site_symmetry_order
_atom_site_calc_flag
_atom_site_refinement_flags_posn
_atom_site_refinement_flags_adp
_atom_site_refinement_flags_occupancy
_atom_site_disorder_assembly
_atom_site_disorder_group
Ca1 Ca 0.61270(2) 0.60428(2) 0.79580(2) 0.02700(9) Uani 1 1 d . . . . .
Si1 Si 0.44069(4) 0.34881(3) 0.80670(2) 0.03505(11) Uani 1 1 d . . . . .
N1 N 0.58921(11) 0.69711(9) 0.66688(6) 0.0280(2) Uani 1 1 d . . . . .
N2 N 0.81952(12) 0.50325(11) 0.72971(7) 0.0355(3) Uani 1 1 d . . . . .
N3 N 0.79383(13) 0.55949(12) 0.89484(7) 0.0390(3) Uani 1 1 d . . . . .
N4 N 0.57283(14) 0.78755(11) 0.88427(7) 0.0380(3) Uani 1 1 d . . . . .
C1 C 0.57375(17) 0.67851(15) 0.52626(9) 0.0435(4) Uani 1 1 d . . . . .
H1A H 0.481492 0.730347 0.534102 0.065 Uiso 1 1 calc GR . . . .
H1B H 0.569809 0.608497 0.496836 0.065 Uiso 1 1 calc GR . . . .
H1C H 0.633933 0.727017 0.496771 0.065 Uiso 1 1 calc GR . . . .
C2 C 0.62955(14) 0.63148(12) 0.60538(8) 0.0304(3) Uani 1 1 d . . . . .
C3 C 0.72436(14) 0.51677(12) 0.60601(8) 0.0332(3) Uani 1 1 d . . . . .
H3 H 0.721747 0.469777 0.563047 0.040 Uiso 1 1 calc R . . . .
C4 C 0.82247(14) 0.46019(12) 0.65986(8) 0.0318(3) Uani 1 1 d . . . . .
C5 C 0.93494(15) 0.34912(13) 0.62963(9) 0.0394(3) Uani 1 1 d . . . . .
C6 C 0.93634(17) 0.46987(19) 0.77907(11) 0.0552(5) Uani 1 1 d . . . . .
H6A H 1.022222 0.471958 0.746395 0.066 Uiso 1 1 calc R . . . .
H6B H 0.943093 0.385149 0.803470 0.066 Uiso 1 1 calc R . . . .
C7 C 0.91817(16) 0.55908(17) 0.84232(10) 0.0474(4) Uani 1 1 d . . . . .
H7A H 0.999179 0.537149 0.873895 0.057 Uiso 1 1 calc R . . . .
H7B H 0.913796 0.643123 0.817272 0.057 Uiso 1 1 calc R . . . .
C8 C 0.77334(18) 0.65566(17) 0.95039(10) 0.0491(4) Uani 1 1 d . . . . .
H8A H 0.863147 0.658645 0.968636 0.059 Uiso 1 1 calc R . . . .
H8B H 0.715097 0.633668 0.996652 0.059 Uiso 1 1 calc R . . . .
C9 C 0.70746(19) 0.78096(16) 0.91531(10) 0.0503(4) Uani 1 1 d . . . . .
H9A H 0.695281 0.840802 0.955828 0.060 Uiso 1 1 calc R . . . .
H9B H 0.770095 0.805919 0.872217 0.060 Uiso 1 1 calc R . . . .
C10 C 0.4735(2) 0.76181(18) 0.94728(10) 0.0542(4) Uani 1 1 d . . . . .
H10A H 0.471446 0.815191 0.989749 0.081 Uiso 1 1 calc GR . . . .
H10B H 0.500011 0.675401 0.967311 0.081 Uiso 1 1 calc GR . . . .
H10C H 0.382478 0.777553 0.927103 0.081 Uiso 1 1 calc GR . . . .
C11 C 0.5248(2) 0.91273(15) 0.84855(10) 0.0570(5) Uani 1 1 d . . . . .
H11A H 0.591665 0.930470 0.806432 0.086 Uiso 1 1 calc GR . . . .
H11B H 0.514533 0.972066 0.888454 0.086 Uiso 1 1 calc GR . . . .
H11C H 0.436255 0.919236 0.826901 0.086 Uiso 1 1 calc GR . . . .
C12 C 0.8018(2) 0.43963(17) 0.93987(11) 0.0557(4) Uani 1 1 d . . . . .
H12A H 0.720626 0.443907 0.976559 0.084 Uiso 1 1 calc GR . . . .
H12B H 0.884335 0.419575 0.969186 0.084 Uiso 1 1 calc GR . . . .
H12C H 0.805794 0.375702 0.903803 0.084 Uiso 1 1 calc GR . . . .
C13 C 0.9666(2) 0.24056(16) 0.69164(13) 0.0715(6) Uani 1 1 d . . . . .
H13A H 1.019153 0.261644 0.731722 0.107 Uiso 1 1 calc GR . . . .
H13B H 1.020179 0.167766 0.666627 0.107 Uiso 1 1 calc GR . . . .
H13C H 0.880558 0.222940 0.716187 0.107 Uiso 1 1 calc GR . . . .
C14 C 1.06647(19) 0.3923(2) 0.60257(13) 0.0643(5) Uani 1 1 d . . . . .
H14A H 1.045610 0.464031 0.564729 0.096 Uiso 1 1 calc GR . . . .
H14B H 1.132572 0.325682 0.577732 0.096 Uiso 1 1 calc GR . . . .
H14C H 1.105566 0.414959 0.647886 0.096 Uiso 1 1 calc GR . . . .
C15 C 0.8927(2) 0.29783(18) 0.55761(14) 0.0680(6) Uani 1 1 d . . . . .
H15A H 0.805040 0.273747 0.570538 0.102 Uiso 1 1 calc GR . . . .
H15B H 0.963052 0.225804 0.542608 0.102 Uiso 1 1 calc GR . . . .
H15C H 0.883246 0.361320 0.513876 0.102 Uiso 1 1 calc GR . . . .
C16 C 0.51091(13) 0.82040(11) 0.65709(7) 0.0283(3) Uani 1 1 d . . . . .
C17 C 0.57769(15) 0.91704(12) 0.63238(8) 0.0335(3) Uani 1 1 d . . . . .
C18 C 0.50148(17) 1.03767(13) 0.63226(9) 0.0414(3) Uani 1 1 d . . . . .
H18 H 0.545443 1.103519 0.616187 0.050 Uiso 1 1 calc R . . . .
C19 C 0.36320(17) 1.06368(13) 0.65501(10) 0.0454(4) Uani 1 1 d . . . . .
H19 H 0.313180 1.146745 0.655163 0.054 Uiso 1 1 calc R . . . .
C20 C 0.29811(16) 0.96916(14) 0.67745(9) 0.0419(3) Uani 1 1 d . . . . .
H20 H 0.202642 0.987878 0.692137 0.050 Uiso 1 1 calc R . . . .
C21 C 0.36920(14) 0.84623(12) 0.67912(8) 0.0329(3) Uani 1 1 d . . . . .
C22 C 0.29256(15) 0.74451(14) 0.70043(10) 0.0406(3) Uani 1 1 d . . . . .
H22 H 0.361763 0.666855 0.712871 0.049 Uiso 1 1 calc R . . . .
C23 C 0.19127(19) 0.76747(19) 0.77204(11) 0.0568(4) Uani 1 1 d . . . . .
H23A H 0.238849 0.783080 0.816160 0.085 Uiso 1 1 calc GR . . . .
H23B H 0.152372 0.694921 0.786001 0.085 Uiso 1 1 calc GR . . . .
H23C H 0.117542 0.839151 0.759939 0.085 Uiso 1 1 calc GR . . . .
C24 C 0.2178(2) 0.7239(2) 0.63103(12) 0.0595(5) Uani 1 1 d . . . . .
H24A H 0.156823 0.801479 0.613558 0.089 Uiso 1 1 calc GR . . . .
H24B H 0.163811 0.661929 0.646977 0.089 Uiso 1 1 calc GR . . . .
H24C H 0.284908 0.695118 0.587950 0.089 Uiso 1 1 calc GR . . . .
C25 C 0.73026(16) 0.89096(14) 0.60855(10) 0.0435(4) Uani 1 1 d . . . . .
H25 H 0.756318 0.806188 0.589707 0.052 Uiso 1 1 calc R . . . .
C26 C 0.8118(2) 0.8907(3) 0.67858(14) 0.0967(10) Uani 1 1 d . . . . .
H26A H 0.791349 0.973540 0.697349 0.145 Uiso 1 1 calc GR . . . .
H26B H 0.909864 0.865935 0.663205 0.145 Uiso 1 1 calc GR . . . .
H26C H 0.786850 0.832502 0.720523 0.145 Uiso 1 1 calc GR . . . .
C27 C 0.7690(2) 0.9788(2) 0.54197(12) 0.0657(5) Uani 1 1 d . . . . .
H27A H 0.711238 0.981776 0.498450 0.099 Uiso 1 1 calc GR . . . .
H27B H 0.865422 0.949818 0.524012 0.099 Uiso 1 1 calc GR . . . .
H27C H 0.755312 1.061280 0.560506 0.099 Uiso 1 1 calc GR . . . .
C28 C 0.44548(15) 0.48222(13) 0.85824(8) 0.0358(3) Uani 1 1 d . . . . .
H28A H 0.469551 0.454324 0.912633 0.043 Uiso 1 1 calc R . . . .
H28B H 0.352757 0.536713 0.860985 0.043 Uiso 1 1 calc R . . . .
C29 C 0.30636(18) 0.25837(15) 0.84191(10) 0.0456(4) Uani 1 1 d . . . . .
H29A H 0.325169 0.219131 0.894410 0.068 Uiso 1 1 calc GR . . . .
H29B H 0.308686 0.194987 0.805711 0.068 Uiso 1 1 calc GR . . . .
H29C H 0.215605 0.314115 0.843852 0.068 Uiso 1 1 calc GR . . . .
C30 C 0.60928(19) 0.23539(17) 0.81147(13) 0.0585(5) Uani 1 1 d . . . . .
H30A H 0.683309 0.276081 0.791195 0.088 Uiso 1 1 calc GR . . . .
H30B H 0.609686 0.166865 0.779686 0.088 Uiso 1 1 calc GR . . . .
H30C H 0.623023 0.203895 0.866023 0.088 Uiso 1 1 calc GR . . . .
C31 C 0.4129(2) 0.39385(17) 0.70036(10) 0.0572(5) Uani 1 1 d . . . . .
H31A H 0.326245 0.454791 0.695759 0.086 Uiso 1 1 calc GR . . . .
H31B H 0.409435 0.320845 0.673792 0.086 Uiso 1 1 calc GR . . . .
H31C H 0.488488 0.429431 0.676009 0.086 Uiso 1 1 calc GR . . . .

loop_
_atom_site_aniso_label
_atom_site_aniso_U_11
_atom_site_aniso_U_22
_atom_site_aniso_U_33
_atom_site_aniso_U_23
_atom_site_aniso_U_13
_atom_site_aniso_U_12
Ca1 0.02796(15) 0.02615(14) 0.02625(14) 0.00131(10) -0.00373(10) -0.00526(10)
Si1 0.0393(2) 0.0331(2) 0.0344(2) -0.00009(15) 0.00026(16) -0.01339(16)
N1 0.0288(5) 0.0237(5) 0.0284(5) 0.0014(4) -0.0010(4) -0.0011(4)
N2 0.0291(6) 0.0358(6) 0.0371(6) -0.0006(5) -0.0036(5) 0.0021(5)
N3 0.0368(6) 0.0438(7) 0.0365(6) -0.0010(5) -0.0107(5) -0.0064(5)
N4 0.0507(7) 0.0317(6) 0.0313(6) 0.0000(5) -0.0074(5) -0.0079(5)
C1 0.0466(9) 0.0472(9) 0.0304(7) -0.0039(6) -0.0051(6) 0.0038(7)
C2 0.0305(7) 0.0299(6) 0.0294(6) 0.0004(5) -0.0015(5) -0.0052(5)
C3 0.0331(7) 0.0294(7) 0.0355(7) -0.0061(5) -0.0005(5) -0.0031(5)
C4 0.0278(7) 0.0248(6) 0.0403(7) 0.0002(5) 0.0032(5) -0.0041(5)
C5 0.0340(8) 0.0296(7) 0.0488(8) -0.0025(6) 0.0046(6) 0.0017(6)
C6 0.0348(8) 0.0721(12) 0.0500(9) -0.0095(8) -0.0105(7) 0.0106(8)
C7 0.0317(8) 0.0650(10) 0.0458(9) -0.0017(8) -0.0117(6) -0.0088(7)
C8 0.0494(9) 0.0593(10) 0.0412(8) -0.0079(7) -0.0149(7) -0.0110(8)
C9 0.0635(11) 0.0479(9) 0.0457(9) -0.0083(7) -0.0117(8) -0.0197(8)
C10 0.0609(11) 0.0567(10) 0.0431(9) -0.0038(8) 0.0005(8) -0.0107(8)
C11 0.0912(14) 0.0327(8) 0.0428(9) -0.0016(7) -0.0087(9) -0.0037(8)
C12 0.0595(11) 0.0542(10) 0.0522(10) 0.0098(8) -0.0209(8) -0.0090(8)
C13 0.0826(15) 0.0341(9) 0.0768(13) 0.0092(9) 0.0167(11) 0.0167(9)
C14 0.0417(10) 0.0693(12) 0.0758(13) -0.0115(10) 0.0214(9) -0.0074(9)
C15 0.0640(12) 0.0441(10) 0.0901(15) -0.0324(10) -0.0101(11) 0.0125(9)
C16 0.0312(7) 0.0259(6) 0.0243(6) 0.0017(5) -0.0043(5) 0.0002(5)
C17 0.0385(8) 0.0287(7) 0.0305(7) 0.0020(5) -0.0023(6) -0.0037(6)
C18 0.0500(9) 0.0283(7) 0.0441(8) 0.0035(6) -0.0064(7) -0.0061(6)
C19 0.0482(9) 0.0267(7) 0.0549(9) -0.0016(6) -0.0105(7) 0.0069(6)
C20 0.0337(8) 0.0369(8) 0.0495(9) -0.0040(6) -0.0075(6) 0.0058(6)
C21 0.0316(7) 0.0317(7) 0.0328(7) 0.0001(5) -0.0062(5) -0.0011(5)
C22 0.0283(7) 0.0381(8) 0.0532(9) 0.0018(6) -0.0052(6) -0.0038(6)
C23 0.0448(10) 0.0693(12) 0.0552(10) 0.0049(9) 0.0012(8) -0.0156(9)
C24 0.0489(10) 0.0699(12) 0.0669(12) -0.0160(10) -0.0056(9) -0.0230(9)
C25 0.0412(8) 0.0365(8) 0.0503(9) 0.0008(6) 0.0086(7) -0.0091(6)
C26 0.0364(10) 0.179(3) 0.0668(14) 0.0091(16) -0.0062(9) -0.0135(14)
C27 0.0715(13) 0.0651(12) 0.0605(12) 0.0057(9) 0.0172(10) -0.0276(10)
C28 0.0406(8) 0.0355(7) 0.0322(7) 0.0023(5) -0.0029(6) -0.0124(6)
C29 0.0496(9) 0.0472(9) 0.0456(9) -0.0050(7) 0.0001(7) -0.0230(7)
C30 0.0494(10) 0.0474(10) 0.0758(13) -0.0073(9) 0.0054(9) -0.0075(8)
C31 0.0919(14) 0.0507(10) 0.0386(9) -0.0011(7) -0.0074(9) -0.0358(10)

loop_
_atom_type_symbol
_atom_type_description
_atom_type_scat_dispersion_real
_atom_type_scat_dispersion_imag
_atom_type_scat_source
C C 0.0148 0.0070 'International Tables Vol C Tables 4.2.6.8 and 6.1.1.4'
H H 0.0000 0.0000 'International Tables Vol C Tables 4.2.6.8 and 6.1.1.4'
Ca Ca 0.3953 1.0257 'International Tables Vol C Tables 4.2.6.8 and 6.1.1.4'
N N 0.0253 0.0136 'International Tables Vol C Tables 4.2.6.8 and 6.1.1.4'
Si Si 0.2153 0.2529 'International Tables Vol C Tables 4.2.6.8 and 6.1.1.4'

loop_
_geom_angle_atom_site_label_1
_geom_angle_atom_site_label_2
_geom_angle_atom_site_label_3
_geom_angle
_geom_angle_site_symmetry_1
_geom_angle_site_symmetry_3
_geom_angle_publ_flag
N1 Ca1 N2 78.32(4) . . ?
N1 Ca1 N3 137.00(4) . . ?
N1 Ca1 N4 104.81(4) . . ?
N1 Ca1 C7 111.27(4) . . ?
N1 Ca1 C28 120.68(4) . . ?
N2 Ca1 N3 73.40(4) . . ?
N2 Ca1 N4 128.59(4) . . ?
N2 Ca1 C7 49.95(4) . . ?
N2 Ca1 C28 120.05(5) . . ?
N3 Ca1 N4 70.86(4) . . ?
N3 Ca1 C7 27.30(4) . . ?
N4 Ca1 C7 83.72(4) . . ?
C28 Ca1 N3 101.53(4) . . ?
C28 Ca1 N4 102.51(4) . . ?
C28 Ca1 C7 123.31(5) . . ?
C28 Si1 C29 118.04(7) . . ?
C28 Si1 C30 109.46(8) . . ?
C28 Si1 C31 110.76(7) . . ?
C30 Si1 C29 105.58(8) . . ?
C30 Si1 C31 107.33(10) . . ?
C31 Si1 C29 105.06(8) . . ?
C2 N1 Ca1 120.91(8) . . ?
C2 N1 C16 120.21(11) . . ?
C16 N1 Ca1 118.13(8) . . ?
C4 N2 Ca1 122.21(9) . . ?
C4 N2 C6 122.70(12) . . ?
C6 N2 Ca1 113.87(10) . . ?
C7 N3 Ca1 100.53(8) . . ?
C7 N3 C12 111.10(14) . . ?
C8 N3 Ca1 112.50(9) . . ?
C8 N3 C7 111.16(13) . . ?
C8 N3 C12 108.48(13) . . ?
C12 N3 Ca1 112.96(10) . . ?
C9 N4 Ca1 105.22(9) . . ?
C10 N4 Ca1 105.33(10) . . ?
C10 N4 C9 110.63(13) . . ?
C10 N4 C11 109.30(14) . . ?
C11 N4 Ca1 118.38(9) . . ?
C11 N4 C9 107.84(13) . . ?
H1A C1 H1B 109.5 . . ?
H1A C1 H1C 109.5 . . ?
H1B C1 H1C 109.5 . . ?
C2 C1 H1A 109.5 . . ?
C2 C1 H1B 109.5 . . ?
C2 C1 H1C 109.5 . . ?
N1 C2 C1 120.14(12) . . ?
N1 C2 C3 125.05(12) . . ?
C3 C2 C1 114.81(12) . . ?
C2 C3 H3 114.6 . . ?
C2 C3 C4 130.81(13) . . ?
C4 C3 H3 114.6 . . ?
N2 C4 C3 120.82(12) . . ?
N2 C4 C5 123.78(12) . . ?
C3 C4 C5 115.36(12) . . ?
C13 C5 C4 112.99(13) . . ?
C13 C5 C15 106.53(16) . . ?
C14 C5 C4 109.65(13) . . ?
C14 C5 C13 109.42(16) . . ?
C14 C5 C15 105.82(16) . . ?
C15 C5 C4 112.13(13) . . ?
N2 C6 H6A 109.7 . . ?
N2 C6 H6B 109.7 . . ?
N2 C6 C7 109.94(13) . . ?
H6A C6 H6B 108.2 . . ?
C7 C6 H6A 109.7 . . ?
C7 C6 H6B 109.7 . . ?
Ca1 C7 H7A 160.9 . . ?
Ca1 C7 H7B 84.1 . . ?
N3 C7 Ca1 52.17(6) . . ?
N3 C7 C6 113.10(14) . . ?
N3 C7 H7A 109.0 . . ?
N3 C7 H7B 109.0 . . ?
C6 C7 Ca1 79.98(8) . . ?
C6 C7 H7A 109.0 . . ?
C6 C7 H7B 109.0 . . ?
H7A C7 H7B 107.8 . . ?
N3 C8 H8A 109.0 . . ?
N3 C8 H8B 109.0 . . ?
N3 C8 C9 112.88(13) . . ?
H8A C8 H8B 107.8 . . ?
C9 C8 H8A 109.0 . . ?
C9 C8 H8B 109.0 . . ?
N4 C9 C8 114.07(13) . . ?
N4 C9 H9A 108.7 . . ?
N4 C9 H9B 108.7 . . ?
C8 C9 H9A 108.7 . . ?
C8 C9 H9B 108.7 . . ?
H9A C9 H9B 107.6 . . ?
N4 C10 H10A 109.5 . . ?
N4 C10 H10B 109.5 . . ?
N4 C10 H10C 109.5 . . ?
H10A C10 H10B 109.5 . . ?
H10A C10 H10C 109.5 . . ?
H10B C10 H10C 109.5 . . ?
N4 C11 H11A 109.5 . . ?
N4 C11 H11B 109.5 . . ?
N4 C11 H11C 109.5 . . ?
H11A C11 H11B 109.5 . . ?
H11A C11 H11C 109.5 . . ?
H11B C11 H11C 109.5 . . ?
N3 C12 H12A 109.5 . . ?
N3 C12 H12B 109.5 . . ?
N3 C12 H12C 109.5 . . ?
H12A C12 H12B 109.5 . . ?
H12A C12 H12C 109.5 . . ?
H12B C12 H12C 109.5 . . ?
C5 C13 H13A 109.5 . . ?
C5 C13 H13B 109.5 . . ?
C5 C13 H13C 109.5 . . ?
H13A C13 H13B 109.5 . . ?
H13A C13 H13C 109.5 . . ?
H13B C13 H13C 109.5 . . ?
C5 C14 H14A 109.5 . . ?
C5 C14 H14B 109.5 . . ?
C5 C14 H14C 109.5 . . ?
H14A C14 H14B 109.5 . . ?
H14A C14 H14C 109.5 . . ?
H14B C14 H14C 109.5 . . ?
C5 C15 H15A 109.5 . . ?
C5 C15 H15B 109.5 . . ?
C5 C15 H15C 109.5 . . ?
H15A C15 H15B 109.5 . . ?
H15A C15 H15C 109.5 . . ?
H15B C15 H15C 109.5 . . ?
C17 C16 N1 119.76(12) . . ?
C21 C16 N1 119.60(12) . . ?
C21 C16 C17 120.38(12) . . ?
C16 C17 C25 121.11(12) . . ?
C18 C17 C16 118.55(13) . . ?
C18 C17 C25 120.32(13) . . ?
C17 C18 H18 119.3 . . ?
C19 C18 C17 121.34(14) . . ?
C19 C18 H18 119.3 . . ?
C18 C19 H19 120.1 . . ?
C20 C19 C18 119.86(13) . . ?
C20 C19 H19 120.1 . . ?
C19 C20 H20 119.3 . . ?
C19 C20 C21 121.45(14) . . ?
C21 C20 H20 119.3 . . ?
C16 C21 C22 121.70(12) . . ?
C20 C21 C16 118.39(13) . . ?
C20 C21 C22 119.85(13) . . ?
C21 C22 H22 107.6 . . ?
C21 C22 C23 113.51(14) . . ?
C21 C22 C24 110.65(14) . . ?
C23 C22 H22 107.6 . . ?
C24 C22 H22 107.6 . . ?
C24 C22 C23 109.55(14) . . ?
C22 C23 H23A 109.5 . . ?
C22 C23 H23B 109.5 . . ?
C22 C23 H23C 109.5 . . ?
H23A C23 H23B 109.5 . . ?
H23A C23 H23C 109.5 . . ?
H23B C23 H23C 109.5 . . ?
C22 C24 H24A 109.5 . . ?
C22 C24 H24B 109.5 . . ?
C22 C24 H24C 109.5 . . ?
H24A C24 H24B 109.5 . . ?
H24A C24 H24C 109.5 . . ?
H24B C24 H24C 109.5 . . ?
C17 C25 H25 107.3 . . ?
C17 C25 C27 113.43(14) . . ?
C26 C25 C17 110.67(14) . . ?
C26 C25 H25 107.3 . . ?
C26 C25 C27 110.56(18) . . ?
C27 C25 H25 107.3 . . ?
C25 C26 H26A 109.5 . . ?
C25 C26 H26B 109.5 . . ?
C25 C26 H26C 109.5 . . ?
H26A C26 H26B 109.5 . . ?
H26A C26 H26C 109.5 . . ?
H26B C26 H26C 109.5 . . ?
C25 C27 H27A 109.5 . . ?
C25 C27 H27B 109.5 . . ?
C25 C27 H27C 109.5 . . ?
H27A C27 H27B 109.5 . . ?
H27A C27 H27C 109.5 . . ?
H27B C27 H27C 109.5 . . ?
Ca1 C28 H28A 108.8 . . ?
Ca1 C28 H28B 108.8 . . ?
Si1 C28 Ca1 113.95(7) . . ?
Si1 C28 H28A 108.8 . . ?
Si1 C28 H28B 108.8 . . ?
H28A C28 H28B 107.7 . . ?
Si1 C29 H29A 109.5 . . ?
Si1 C29 H29B 109.5 . . ?
Si1 C29 H29C 109.5 . . ?
H29A C29 H29B 109.5 . . ?
H29A C29 H29C 109.5 . . ?
H29B C29 H29C 109.5 . . ?
Si1 C30 H30A 109.5 . . ?
Si1 C30 H30B 109.5 . . ?
Si1 C30 H30C 109.5 . . ?
H30A C30 H30B 109.5 . . ?
H30A C30 H30C 109.5 . . ?
H30B C30 H30C 109.5 . . ?
Si1 C31 H31A 109.5 . . ?
Si1 C31 H31B 109.5 . . ?
Si1 C31 H31C 109.5 . . ?
H31A C31 H31B 109.5 . . ?
H31A C31 H31C 109.5 . . ?
H31B C31 H31C 109.5 . . ?

loop_
_geom_bond_atom_site_label_1
_geom_bond_atom_site_label_2
_geom_bond_distance
_geom_bond_site_symmetry_2
_geom_bond_publ_flag
Ca1 N1 2.3643(11) . ?
Ca1 N2 2.3719(12) . ?
Ca1 N3 2.5371(12) . ?
Ca1 N4 2.5998(12) . ?
Ca1 C7 3.1579(15) . ?
Ca1 C28 2.5079(14) . ?
Si1 C28 1.8153(15) . ?
Si1 C29 1.8905(16) . ?
Si1 C30 1.8736(19) . ?
Si1 C31 1.8768(17) . ?
N1 C2 1.3223(17) . ?
N1 C16 1.4261(15) . ?
N2 C4 1.3285(19) . ?
N2 C6 1.4681(19) . ?
N3 C7 1.473(2) . ?
N3 C8 1.470(2) . ?
N3 C12 1.473(2) . ?
N4 C9 1.482(2) . ?
N4 C10 1.459(2) . ?
N4 C11 1.468(2) . ?
C1 H1A 0.9800 . ?
C1 H1B 0.9800 . ?
C1 H1C 0.9800 . ?
C1 C2 1.5187(19) . ?
C2 C3 1.4124(18) . ?
C3 H3 0.9500 . ?
C3 C4 1.413(2) . ?
C4 C5 1.5693(18) . ?
C5 C13 1.534(2) . ?
C5 C14 1.528(2) . ?
C5 C15 1.541(3) . ?
C6 H6A 0.9900 . ?
C6 H6B 0.9900 . ?
C6 C7 1.513(2) . ?
C7 H7A 0.9900 . ?
C7 H7B 0.9900 . ?
C8 H8A 0.9900 . ?
C8 H8B 0.9900 . ?
C8 C9 1.502(2) . ?
C9 H9A 0.9900 . ?
C9 H9B 0.9900 . ?
C10 H10A 0.9800 . ?
C10 H10B 0.9800 . ?
C10 H10C 0.9800 . ?
C11 H11A 0.9800 . ?
C11 H11B 0.9800 . ?
C11 H11C 0.9800 . ?
C12 H12A 0.9800 . ?
C12 H12B 0.9800 . ?
C12 H12C 0.9800 . ?
C13 H13A 0.9800 . ?
C13 H13B 0.9800 . ?
C13 H13C 0.9800 . ?
C14 H14A 0.9800 . ?
C14 H14B 0.9800 . ?
C14 H14C 0.9800 . ?
C15 H15A 0.9800 . ?
C15 H15B 0.9800 . ?
C15 H15C 0.9800 . ?
C16 C17 1.4118(19) . ?
C16 C21 1.4108(19) . ?
C17 C18 1.391(2) . ?
C17 C25 1.519(2) . ?
C18 H18 0.9500 . ?
C18 C19 1.381(2) . ?
C19 H19 0.9500 . ?
C19 C20 1.374(2) . ?
C20 H20 0.9500 . ?
C20 C21 1.3961(19) . ?
C21 C22 1.514(2) . ?
C22 H22 1.0000 . ?
C22 C23 1.526(2) . ?
C22 C24 1.525(2) . ?
C23 H23A 0.9800 . ?
C23 H23B 0.9800 . ?
C23 H23C 0.9800 . ?
C24 H24A 0.9800 . ?
C24 H24B 0.9800 . ?
C24 H24C 0.9800 . ?
C25 H25 1.0000 . ?
C25 C26 1.514(3) . ?
C25 C27 1.520(2) . ?
C26 H26A 0.9800 . ?
C26 H26B 0.9800 . ?
C26 H26C 0.9800 . ?
C27 H27A 0.9800 . ?
C27 H27B 0.9800 . ?
C27 H27C 0.9800 . ?
C28 H28A 0.9900 . ?
C28 H28B 0.9900 . ?
C29 H29A 0.9800 . ?
C29 H29B 0.9800 . ?
C29 H29C 0.9800 . ?
C30 H30A 0.9800 . ?
C30 H30B 0.9800 . ?
C30 H30C 0.9800 . ?
C31 H31A 0.9800 . ?
C31 H31B 0.9800 . ?
C31 H31C 0.9800 . ?

loop_
_smtbx_masks_void_nr
_smtbx_masks_void_average_x
_smtbx_masks_void_average_y
_smtbx_masks_void_average_z
_smtbx_masks_void_volume
_smtbx_masks_void_count_electrons
_smtbx_masks_void_content
1 0.000 0.000 0.000 242.0 48.5 ?
